data_2010900
loop_
_publ_author_name
'Morris, David G.'
'Higgins, Sean'
'Ryder, Karl S.'
'Howie, R. Alan'
'Muir, Kenneth W.'

_publ_section_title
;
 13<i>H</i>-Dibenzo[<i>a</i>,<i>i</i>]fluoren-13-one
;
_journal_issue 5
_journal_name_full 'Acta Crystallographica Section C'
_journal_page_first 570
_journal_page_last 571
_journal_paper_doi 10.1107/S0108270100001049
_journal_volume 56
_journal_year 2000
_chemical_formula_moiety 'C21 H12 O'
_chemical_formula_sum 'C21 H12 O'
_chemical_formula_weight 280.31
_chemical_melting_point 543.5(5)
_chemical_name_common '1,2,7,8 dibenzofluorenone'
_chemical_name_systematic
;
 13H-dibenzo[a,i]fluoren-13-one
;
_space_group_IT_number 62
_symmetry_cell_setting orthorhombic
_symmetry_space_group_name_Hall '-P 2ac 2n'
_symmetry_space_group_name_H-M 'P n m a'
_cell_angle_alpha 90.00
_cell_angle_beta 90.00
_cell_angle_gamma 90.00
_cell_formula_units_Z 4
_cell_length_a 13.2543(9)
_cell_length_b 25.7694(18)
_cell_length_c 3.8521(2)
_cell_measurement_reflns_used 25
_cell_measurement_temperature 293(2)
_cell_measurement_theta_max 23.4
_cell_measurement_theta_min 19.0
_cell_volume 1315.71(15)
_computing_cell_refinement 'CAD-4 EXPRESS'
_computing_data_collection 'CAD-4 EXPRESS (Enraf Nonius, 1992)'
_computing_data_reduction 'XCAD4 (Harms, 1995)'
_computing_molecular_graphics 'ORTEP3 for Windows (Farrugia, 1997)'
_computing_publication_material SHELXL97
_computing_structure_refinement 'SHELXL97 (Sheldrick, 1997)'
_computing_structure_solution 'SHELXS97 (Sheldrick, 1990)'
_diffrn_ambient_temperature 293(2)
_diffrn_measured_fraction_theta_full 1.000
_diffrn_measured_fraction_theta_max 1.000
_diffrn_measurement_device_type 'Enraf Nonius CAD-4'
_diffrn_measurement_method '\w scans'
_diffrn_radiation_monochromator graphite
_diffrn_radiation_source 'fine-focus sealed tube'
_diffrn_radiation_type MoK\a
_diffrn_radiation_wavelength .71073
_diffrn_reflns_av_R_equivalents .018
_diffrn_reflns_av_sigmaI/netI .041
_diffrn_reflns_limit_h_max 2
_diffrn_reflns_limit_h_min -20
_diffrn_reflns_limit_k_max 39
_diffrn_reflns_limit_k_min -3
_diffrn_reflns_limit_l_max 1
_diffrn_reflns_limit_l_min -5
_diffrn_reflns_number 3713
_diffrn_reflns_theta_full 32.92
_diffrn_reflns_theta_max 32.9
_diffrn_reflns_theta_min 3.07
_diffrn_standards_decay_% 0
_diffrn_standards_interval_time 120
_diffrn_standards_number 3
_exptl_absorpt_coefficient_mu .086
_exptl_absorpt_correction_type none
_exptl_crystal_colour red
_exptl_crystal_density_diffrn 1.415
_exptl_crystal_density_method 'not measured'
_exptl_crystal_description plate
_exptl_crystal_F_000 584
_exptl_crystal_size_max .63
_exptl_crystal_size_mid .34
_exptl_crystal_size_min .13
_refine_diff_density_max .36
_refine_diff_density_min -.24
_refine_ls_extinction_method none
_refine_ls_goodness_of_fit_ref 1.004
_refine_ls_hydrogen_treatment refall
_refine_ls_matrix_type full
_refine_ls_number_parameters 127
_refine_ls_number_reflns 2502
_refine_ls_number_restraints 0
_refine_ls_restrained_S_all 1.004
_refine_ls_R_factor_all .116
_refine_ls_R_factor_gt .054
_refine_ls_shift/su_max <0.001
_refine_ls_shift/su_mean .000
_refine_ls_structure_factor_coef Fsqd
_refine_ls_weighting_details 'w = 1/[\s^2^(Fo^2^)+(0.0846P)^2^+0.1556P] where P=(Fo^2^+2Fc^2^)/3'
_refine_ls_weighting_scheme calc
_refine_ls_wR_factor_ref .167
_reflns_number_gt 1371
_reflns_number_total 2502
_reflns_threshold_expression I>2\s(I)
_cod_data_source_file da1115.cif
_cod_data_source_block II
_cod_depositor_comments
;
The following automatic conversions were performed:

'_chemical_melting_point' value '543-544' was changed to '543.5(5)' -
the average value was taken and precision was estimated.

Automatic conversion script
Id: cif_fix_values 1646 2011-03-28 12:23:43Z adriana 

The following automatic conversions were performed:

'_chemical_melting_point' value '543-544' was changed to '543.5(5)' -
the average value was taken and precision was estimated.

Automatic conversion script
Id: cif_fix_values 1715 2011-07-08 13:25:40Z adriana 

The following automatic conversions were performed:

'_refine_ls_weighting_scheme' value 'calc w =
1/[\s^2^(Fo^2^)+(0.0846P)^2^+0.1556P] where P=(Fo^2^+2Fc^2^)/3' was
changed to 'calc'. New tag '_refine_ls_weighting_details' was
created. The value of the new tag was set to 'w =
1/[\s^2^(Fo^2^)+(0.0846P)^2^+0.1556P] where P=(Fo^2^+2Fc^2^)/3'.

Automatic conversion script
Id: cif_fix_values 3143 2015-03-26 13:38:13Z robertas 
;
_cod_database_code 2010900

loop_
_symmetry_equiv_pos_as_xyz
'x, y, z'
'x+1/2, y, -z+1/2'
'-x+1/2, y+1/2, z+1/2'
'-x, y+1/2, -z'
'-x, -y, -z'
'-x-1/2, -y, z-1/2'
'x-1/2, -y-1/2, -z-1/2'
'x, -y-1/2, z'

loop_
_atom_site_label
_atom_site_fract_x
_atom_site_fract_y
_atom_site_fract_z
_atom_site_U_iso_or_equiv
_atom_site_adp_type
_atom_site_calc_flag
_atom_site_refinement_flags
_atom_site_occupancy
_atom_site_disorder_assembly
_atom_site_disorder_group
_atom_site_type_symbol
O -.00758(11) 0.25 .7656(5) .0454(4) Uani d S 1 . . O
C1 -.09098(13) 0.25 .6299(5) .0317(4) Uani d S 1 . . C
C2 -.15223(9) 0.29630(5) .5289(4) .0312(3) Uani d . 1 . . C
C3 -.13214(9) 0.34980(5) .5674(4) .0316(3) Uani d . 1 . . C
C4 -.04258(11) 0.36996(6) .7197(4) .0369(3) Uani d . 1 . . C
H4 .0078(15) 0.3456(8) .798(5) .050(5) Uiso d . 1 . . H
C5 -.02961(12) 0.42241(6) .7480(5) .0435(4) Uani d . 1 . . C
H5 .0337(16) 0.4350(8) .843(5) .062(6) Uiso d . 1 . . H
C6 -.10376(13) 0.45715(6) .6308(5) .0471(4) Uani d . 1 . . C
H6 -.0908(14) 0.4945(7) .660(4) .052(5) Uiso d . 1 . . H
C7 -.19056(12) 0.43907(6) .4844(5) .0437(4) Uani d . 1 . . C
H7 -.2427(13) 0.4642(7) .407(5) .053(5) Uiso d . 1 . . H
C8 -.20742(10) 0.38497(6) .4463(4) .0359(3) Uani d . 1 . . C
C9 -.29675(11) 0.36547(6) .2929(4) .0408(4) Uani d . 1 . . C
H9 -.3454(14) 0.3906(8) .212(5) .054(5) Uiso d . 1 . . H
C10 -.31426(10) 0.31342(6) .2597(4) .0385(4) Uani d . 1 . . C
H10 -.3762(14) 0.3003(6) .147(5) .046(5) Uiso d . 1 . . H
C11 -.24108(9) 0.27878(6) .3801(4) .0321(3) Uani d . 1 . . C

loop_
_atom_site_aniso_label
_atom_site_aniso_U_11
_atom_site_aniso_U_22
_atom_site_aniso_U_33
_atom_site_aniso_U_12
_atom_site_aniso_U_13
_atom_site_aniso_U_23
O .0312(7) .0413(8) .0636(11) 0 -.0137(7) 0
C1 .0257(8) .0371(9) .0324(10) 0 .0010(8) 0
C2 .0257(5) .0383(7) .0296(7) .0015(5) .0014(5) .0001(6)
C3 .0287(6) .0374(7) .0288(7) .0027(5) .0031(5) .0007(6)
C4 .0336(6) .0397(7) .0374(8) .0009(6) .0004(6) -.0012(7)
C5 .0431(8) .0417(8) .0456(9) -.0045(7) .0010(7) -.0052(7)
C6 .0514(9) .0362(7) .0536(11) .0003(7) .0079(8) -.0020(8)
C7 .0461(8) .0391(8) .0459(10) .0084(7) .0054(7) .0035(7)
C8 .0330(6) .0406(7) .0340(8) .0058(6) .0041(6) .0031(6)
C9 .0324(7) .0492(9) .0406(9) .0096(6) -.0001(6) .0052(7)
C10 .0274(6) .0519(9) .0362(8) .0035(6) -.0023(6) .0024(7)
C11 .0262(6) .0423(7) .0278(7) .0011(5) .0013(5) .0011(6)

loop_
_atom_type_symbol
_atom_type_description
_atom_type_scat_dispersion_real
_atom_type_scat_dispersion_imag
_atom_type_scat_source
C C .0033 .0016 'International Tables Vol C Tables 4.2.6.8 and 6.1.1.4'
H H .0000 .0000 'International Tables Vol C Tables 4.2.6.8 and 6.1.1.4'
O O .0106 .0060 'International Tables Vol C Tables 4.2.6.8 and 6.1.1.4'

loop_
_geom_angle_atom_site_label_1
_geom_angle_atom_site_label_2
_geom_angle_atom_site_label_3
_geom_angle_site_symmetry_1
_geom_angle_site_symmetry_3
_geom_angle
_geom_angle_publ_flag
O C1 C2 . 8_565 127.04(8) ?
O C1 C2 . . 127.04(8) yes
C2 C1 C2 8_565 . 105.92(15) yes
C2 C11 C10 . . 121.28(14) ?
C2 C11 C11 . 8_565 109.01(8) ?
C10 C11 C11 . 8_565 129.71(9) ?
C9 C10 C11 . . 118.55(14) ?
C9 C10 H10 . . 121.2(10) ?
C11 C10 H10 . . 120.2(10) ?
C10 C9 C8 . . 121.96(14) ?
C10 C9 H9 . . 121.0(11) ?
C8 C9 H9 . . 117.1(11) ?
C9 C8 C7 . . 121.58(13) ?
C9 C8 C3 . . 119.73(14) ?
C7 C8 C3 . . 118.69(14) ?
C6 C7 C8 . . 120.75(14) ?
C6 C7 H7 . . 119.2(11) ?
C8 C7 H7 . . 120.0(11) ?
C7 C6 C5 . . 120.38(15) ?
C7 C6 H6 . . 122.0(11) ?
C5 C6 H6 . . 117.6(11) ?
C4 C5 C6 . . 121.12(16) ?
C4 C5 H5 . . 118.0(12) ?
C6 C5 H5 . . 120.8(12) ?
C5 C4 C3 . . 119.95(14) ?
C5 C4 H4 . . 122.1(12) ?
C3 C4 H4 . . 117.9(12) ?
C2 C3 C4 . . 123.87(12) yes
C2 C3 C8 . . 117.02(13) ?
C4 C3 C8 . . 119.11(13) ?
C11 C2 C3 . . 121.46(12) ?
C11 C2 C1 . . 108.03(12) yes
C3 C2 C1 . . 130.51(12) yes

loop_
_geom_bond_atom_site_label_1
_geom_bond_atom_site_label_2
_geom_bond_site_symmetry_2
_geom_bond_distance
_geom_bond_publ_flag
O C1 . 1.223(2) yes
C1 C2 8_565 1.495(2) ?
C1 C2 . 1.495(2) yes
C11 C2 . 1.386(2) yes
C11 C10 . 1.397(2) ?
C11 C11 8_565 1.483(3) yes
C10 C9 . 1.367(2) ?
C10 H10 . .988(18) ?
C9 C8 . 1.416(2) ?
C9 H9 . .96(2) ?
C8 C7 . 1.419(2) ?
C8 C3 . 1.427(2) ?
C7 C6 . 1.363(2) ?
C7 H7 . .992(19) ?
C6 C5 . 1.404(2) ?
C6 H6 . .984(18) ?
C5 C4 . 1.367(2) ?
C5 H5 . .97(2) ?
C4 C3 . 1.422(2) ?
C4 H4 . .97(2) ?
C3 C2 . 1.412(2) ?

loop_
_geom_torsion_atom_site_label_1
_geom_torsion_atom_site_label_2
_geom_torsion_atom_site_label_3
_geom_torsion_atom_site_label_4
_geom_torsion_site_symmetry_1
_geom_torsion
_geom_torsion_publ_flag
C2 C11 C10 C9 . -.3(2) ?
C11 C11 C10 C9 8_565 179.27(10) ?
C11 C10 C9 C8 . -.3(2) ?
C10 C9 C8 C7 . -179.03(16) ?
C10 C9 C8 C3 . .8(2) ?
C9 C8 C7 C6 . -179.57(16) ?
C3 C8 C7 C6 . .6(2) ?
C8 C7 C6 C5 . -.3(3) ?
C7 C6 C5 C4 . -.2(3) ?
C6 C5 C4 C3 . .4(3) ?
C5 C4 C3 C2 . -179.68(15) ?
C5 C4 C3 C8 . -.1(2) ?
C9 C8 C3 C2 . -.6(2) ?
C7 C8 C3 C2 . 179.20(14) ?
C9 C8 C3 C4 . 179.75(14) ?
C7 C8 C3 C4 . -.4(2) ?
C10 C11 C2 C3 . .4(2) ?
C11 C11 C2 C3 8_565 -179.21(11) ?
C10 C11 C2 C1 . 179.85(14) ?
C11 C11 C2 C1 8_565 .22(13) ?
C4 C3 C2 C11 . 179.66(13) ?
C8 C3 C2 C11 . .0(2) ?
C4 C3 C2 C1 . .4(3) yes
C8 C3 C2 C1 . -179.26(16) ?
O C1 C2 C11 . 179.27(19) ?
C2 C1 C2 C11 8_565 -.4(2) ?
O C1 C2 C3 . -1.4(3) yes
C2 C1 C2 C3 8_565 179.01(9) ?
